data_7228261
loop_
_publ_author_name
'Anderson, Samantha'
'Gladysiak, Andrzej'
'Boyd, Peter G.'
'Ireland, Christopher'
'Mi\'eville, Pascal'
'tiana, davide'
'Vlaisavljevich, Bess'
'Schouwink, Pascal'
'van Beek, Wouter'
'Gagnon, Kevin J.'
'Smit, Berend'
'Stylianou, Kyriakos'

_publ_section_title
;
 Formation Pathways of Metal Organic Frameworks Proceeding Through Partial
 Dissolution of the Metastable Phase
;
_journal_name_full CrystEngComm
_journal_paper_doi 10.1039/C7CE00589J
_journal_year 2017
_chemical_formula_moiety 'C8 H3 O7 Tb, 4(H2 O)'
_chemical_formula_sum 'C8 H11 O11 Tb'
_chemical_formula_weight 442.08
_space_group_crystal_system monoclinic
_space_group_IT_number 14
_space_group_name_Hall '-P 2yn'
_space_group_name_H-M_alt 'P 1 21/n 1'
_symmetry_space_group_name_Hall '-P 2yn'
_symmetry_space_group_name_H-M 'P 1 21/n 1'
_atom_sites_solution_hydrogens geom
_atom_sites_solution_primary 'intrinsic phasing'
_atom_sites_solution_secondary difmap
_audit_creation_date 2016-09-06
_audit_creation_method
;
Olex2 1.2
(compiled 2016.08.25 svn.r3337 for OlexSys, GUI svn.r5221)
;
_audit_update_record
;
2017-05-01 deposited with the CCDC.
2017-05-16 downloaded from the CCDC.
;
_cell_angle_alpha 90
_cell_angle_beta 99.121(5)
_cell_angle_gamma 90
_cell_formula_units_Z 4
_cell_length_a 12.3720(10)
_cell_length_b 6.5373(4)
_cell_length_c 16.4809(12)
_cell_measurement_reflns_used 6994
_cell_measurement_temperature 100(2)
_cell_measurement_theta_max 33.577
_cell_measurement_theta_min 2.729
_cell_volume 1316.11(17)
_computing_cell_refinement 'SAINT V8.34A Bruker-AXS, Madison WI'
_computing_data_collection 'Bruker APEX2 Bruker-AXS, Madison WI'
_computing_data_reduction 'SAINT V8.34A Bruker-AXS, Madison WI'
_computing_molecular_graphics
;
Bruker SHELXTL Bruker-AXS, Madison WI
and local programs
;
_computing_publication_material 'Bruker SHELXTL Bruker-AXS, Madison WI'
_computing_structure_refinement 'SHELXL-2014/7 (Sheldrick, 2014)'
_computing_structure_solution 'SHELXT 2014/4 Bruker-AXS, Madison WI'
_diffrn_ambient_temperature 100(2)
_diffrn_detector_area_resol_mean 10.42
_diffrn_measured_fraction_theta_full 0.995
_diffrn_measured_fraction_theta_max 0.995
_diffrn_measurement_device_type 'Bruker D8 with PHOTON 100 detector'
_diffrn_measurement_method '\f and \w shutterless scans'
_diffrn_radiation_monochromator 'silicon 111'
_diffrn_radiation_type synchrotron
_diffrn_radiation_wavelength 0.7749
_diffrn_reflns_av_R_equivalents 0.0874
_diffrn_reflns_av_unetI/netI 0.0605
_diffrn_reflns_Laue_measured_fraction_full 0.995
_diffrn_reflns_Laue_measured_fraction_max 0.995
_diffrn_reflns_limit_h_max 15
_diffrn_reflns_limit_h_min -15
_diffrn_reflns_limit_k_max 8
_diffrn_reflns_limit_k_min -8
_diffrn_reflns_limit_l_max 20
_diffrn_reflns_limit_l_min -20
_diffrn_reflns_number 15766
_diffrn_reflns_point_group_measured_fraction_full 0.995
_diffrn_reflns_point_group_measured_fraction_max 0.995
_diffrn_reflns_theta_full 27.706
_diffrn_reflns_theta_max 28.961
_diffrn_reflns_theta_min 2.440
_diffrn_source
;
Advanced Light Source, station 11.3.1
;
_diffrn_standards_number 0
_exptl_absorpt_coefficient_mu 6.762
_exptl_absorpt_correction_T_max 0.7466
_exptl_absorpt_correction_T_min 0.5543
_exptl_absorpt_correction_type multi-scan
_exptl_absorpt_process_details
;
SADABS-2014/5 (Bruker,2014/5) was used for absorption correction.
wR2(int) was 0.1088 before and 0.0836 after correction.
The Ratio of minimum to maximum transmission is 0.7424.
The \l/2 correction factor is Not present.
;
_exptl_crystal_colour 'reddish orange'
_exptl_crystal_colour_modifier reddish
_exptl_crystal_colour_primary orange
_exptl_crystal_density_diffrn 2.231
_exptl_crystal_description block
_exptl_crystal_F_000 848
_exptl_crystal_size_max 0.02
_exptl_crystal_size_mid 0.015
_exptl_crystal_size_min 0.01
_refine_diff_density_max 8.267
_refine_diff_density_min -10.674
_refine_diff_density_rms 0.554
_refine_ls_extinction_method none
_refine_ls_goodness_of_fit_ref 1.166
_refine_ls_hydrogen_treatment constr
_refine_ls_matrix_type full
_refine_ls_number_parameters 182
_refine_ls_number_reflns 2673
_refine_ls_number_restraints 36
_refine_ls_restrained_S_all 1.159
_refine_ls_R_factor_all 0.1247
_refine_ls_R_factor_gt 0.1081
_refine_ls_shift/su_max 0.000
_refine_ls_shift/su_mean 0.000
_refine_ls_structure_factor_coef Fsqd
_refine_ls_weighting_details 'w=1/[\s^2^(Fo^2^)+294.2910P] where P=(Fo^2^+2Fc^2^)/3'
_refine_ls_weighting_scheme calc
_refine_ls_wR_factor_gt 0.2569
_refine_ls_wR_factor_ref 0.2649
_reflns_Friedel_coverage 0.000
_reflns_number_gt 2184
_reflns_number_total 2673
_reflns_threshold_expression 'I > 2\s(I)'
_cod_data_source_file c7ce00589j2.cif
_cod_data_source_block Sion-1_H2O
_cod_depositor_comments
;
The following automatic conversions were performed:

'_atom_sites_solution_secondary' value 'diffmap' was changed to
'difmap'.

Automatic conversion script
Id: cif_fix_values 4973 2017-02-22 13:04:09Z antanas 
;
_cod_database_code 7228261
_shelx_space_group_comment
;
The symmetry employed for this shelxl refinement is uniquely defined
by the following loop, which should always be used as a source of
symmetry information in preference to the above space-group names.
They are only intended as comments.
;
_shelx_estimated_absorpt_t_max 0.935
_shelx_estimated_absorpt_t_min 0.877
_olex2_refinement_description
;
1. Fixed Uiso
 At 1.2 times of:
  All C(H) groups
 At 1.5 times of:
  All O(H) groups
2. Uiso/Uaniso restraints and constraints
Uanis(O6) \\sim Ueq, Uanis(O2) \\sim Ueq: with sigma of 0.001 and sigma for
terminal atoms of 0.002
Uanis(O5) \\sim Ueq: with sigma of 0.005 and sigma for terminal atoms of 0.01
Uanis(C5) \\sim Ueq, Uanis(C2) \\sim Ueq, Uanis(C3) \\sim Ueq: with sigma of
0.01 and sigma for terminal atoms of 0.02
3.a Aromatic/amide H refined with riding coordinates:
 C4(H4), C8(H8)
3.b Idealised tetrahedral OH refined as rotating group:
 O3(H3)
;
_shelx_shelxl_version_number 2014/7
_olex2_submission_special_instructions 'No special instructions were received'

loop_
_space_group_symop_operation_xyz
'x, y, z'
'-x+1/2, y+1/2, -z+1/2'
'-x, -y, -z'
'x-1/2, -y-1/2, z-1/2'

loop_
_atom_site_label
_atom_site_type_symbol
_atom_site_fract_x
_atom_site_fract_y
_atom_site_fract_z
_atom_site_U_iso_or_equiv
_atom_site_adp_type
_atom_site_occupancy
_atom_site_site_symmetry_order
_atom_site_calc_flag
_atom_site_refinement_flags_posn
_atom_site_refinement_flags_adp
Tb1 Tb 0.65734(9) 0.08206(17) 0.21733(6) 0.0096(3) Uani 1 1 d . .
O1 O 0.6056(17) 0.263(3) 0.3262(11) 0.027(4) Uani 1 1 d . .
O2 O 0.6991(13) 0.554(3) 0.3556(9) 0.013(3) Uani 1 1 d . U
O3 O 0.660(2) 0.780(3) 0.4763(14) 0.043(6) Uani 1 1 d . .
H3 H 0.6991 0.7363 0.4429 0.065 Uiso 1 1 calc GR .
O4 O 0.5172(15) -0.102(3) 0.2656(11) 0.023(4) Uani 1 1 d . .
O5 O 0.7068(13) 0.405(3) 0.1823(9) 0.015(3) Uani 1 1 d . U
O6 O 0.6747(13) 0.727(3) 0.1795(9) 0.014(3) Uani 1 1 d . U
O7 O 0.5410(14) 0.171(2) 0.1069(9) 0.013(3) Uani 1 1 d . .
C1 C 0.627(2) 0.428(4) 0.3693(14) 0.019(5) Uani 1 1 d . .
C2 C 0.562(2) 0.465(4) 0.4366(15) 0.017(5) Uani 1 1 d . U
C3 C 0.581(2) 0.640(4) 0.4850(15) 0.019(5) Uani 1 1 d . U
C4 C 0.483(2) 0.329(4) 0.4536(16) 0.020(5) Uani 1 1 d . .
H4 H 0.4720 0.2073 0.4217 0.024 Uiso 1 1 calc R .
C5 C 0.6492(17) 0.564(4) 0.1495(12) 0.010(4) Uani 1 1 d . U
C6 C 0.571(2) 0.526(4) 0.0731(16) 0.018(5) Uani 1 1 d . .
C7 C 0.524(2) 0.326(4) 0.0546(17) 0.020(5) Uani 1 1 d . .
C8 C 0.456(2) 0.308(4) -0.0215(15) 0.016(5) Uani 1 1 d . .
H8 H 0.4278 0.1774 -0.0385 0.019 Uiso 1 1 calc R .
O3W O 0.3383(19) 0.135(3) 0.2732(14) 0.037(5) Uani 1 1 d . .
O4W O 0.4339(18) 0.526(3) 0.2256(13) 0.035(5) Uani 1 1 d . .
O1W O 0.3233(17) 0.041(3) 0.1014(12) 0.029(5) Uani 1 1 d . .
O2W O 0.2546(18) 0.458(3) 0.0974(14) 0.037(5) Uani 1 1 d . .

loop_
_atom_site_aniso_label
_atom_site_aniso_U_11
_atom_site_aniso_U_22
_atom_site_aniso_U_33
_atom_site_aniso_U_23
_atom_site_aniso_U_13
_atom_site_aniso_U_12
Tb1 0.0153(5) 0.0042(5) 0.0103(5) -0.0002(5) 0.0044(4) 0.0002(5)
O1 0.042(12) 0.019(10) 0.023(9) -0.012(8) 0.017(8) -0.017(9)
O2 0.013(3) 0.012(3) 0.013(3) -0.0005(10) 0.0017(11) 0.0001(10)
O3 0.056(15) 0.033(12) 0.051(14) -0.030(11) 0.044(12) -0.035(11)
O4 0.025(9) 0.016(9) 0.029(9) 0.001(8) 0.009(7) -0.014(8)
O5 0.020(5) 0.010(5) 0.015(5) -0.003(4) 0.000(4) -0.001(4)
O6 0.014(3) 0.014(3) 0.013(3) -0.0005(10) 0.0029(11) 0.0001(10)
O7 0.021(9) 0.009(8) 0.007(7) 0.000(6) -0.002(6) -0.007(7)
C1 0.023(13) 0.018(12) 0.019(11) -0.003(11) 0.009(10) -0.009(11)
C2 0.022(9) 0.010(9) 0.020(8) -0.004(7) 0.006(7) -0.003(7)
C3 0.023(9) 0.015(9) 0.020(8) -0.004(7) 0.007(7) -0.007(7)
C4 0.021(13) 0.011(11) 0.030(14) -0.011(11) 0.011(11) -0.011(10)
C5 0.013(8) 0.008(8) 0.009(7) -0.006(7) 0.002(6) -0.001(7)
C6 0.017(12) 0.010(12) 0.021(12) -0.003(10) -0.010(10) -0.003(9)
C7 0.008(11) 0.021(13) 0.030(14) -0.010(11) 0.000(10) 0.003(10)
C8 0.020(13) 0.005(11) 0.019(12) -0.003(9) -0.009(10) 0.004(9)
O3W 0.041(12) 0.031(12) 0.041(12) -0.002(10) 0.011(10) -0.004(10)
O4W 0.039(12) 0.032(12) 0.032(11) 0.002(9) 0.000(9) -0.013(10)
O1W 0.039(12) 0.018(11) 0.030(10) 0.000(8) 0.011(9) 0.003(9)
O2W 0.041(13) 0.025(12) 0.046(13) -0.004(10) 0.006(10) 0.007(10)

loop_
_atom_type_symbol
_atom_type_description
_atom_type_scat_dispersion_real
_atom_type_scat_dispersion_imag
_atom_type_scat_source
C C 0.0040 0.0020 'Calculated using XDISP in WinGX (Farrugia, 1999)'
H H 0.0000 0.0000 'Calculated using XDISP in WinGX (Farrugia, 1999)'
O O 0.0130 0.0070 'Calculated using XDISP in WinGX (Farrugia, 1999)'
Tb Tb -0.1250 4.8270 'Calculated using XDISP in WinGX (Farrugia, 1999)'

loop_
_geom_angle_atom_site_label_1
_geom_angle_atom_site_label_2
_geom_angle_atom_site_label_3
_geom_angle
_geom_angle_site_symmetry_1
_geom_angle_site_symmetry_3
O1 Tb1 O4 71.9(6) . .
O1 Tb1 O5 87.9(7) . 2_645
O1 Tb1 O6 66.7(6) . 2_645
O1 Tb1 O6 137.2(6) . 1_545
O1 Tb1 C5 74.9(7) . 2_645
O2 Tb1 O1 140.6(6) 2_645 .
O2 Tb1 O4 143.8(6) 2_645 .
O2 Tb1 O5 79.2(5) 2_645 2_645
O2 Tb1 O6 71.5(6) 2_645 1_545
O2 Tb1 O6 76.8(5) 2_645 2_645
O2 Tb1 C5 77.6(5) 2_645 2_645
O4 Tb1 O5 89.6(6) . 2_645
O4 Tb1 O6 120.8(6) . 2_645
O4 Tb1 O6 72.4(6) . 1_545
O4 Tb1 C5 106.2(6) . 2_645
O5 Tb1 O1 81.0(6) . .
O5 Tb1 O2 71.5(6) . 2_645
O5 Tb1 O4 142.7(6) . .
O5 Tb1 O5 115.0(4) . 2_645
O5 Tb1 O6 67.6(5) . 2_645
O5 Tb1 O6 141.0(5) . 1_545
O5 Tb1 O6 49.6(5) 2_645 2_645
O5 Tb1 C5 90.4(6) . 2_645
O5 Tb1 C5 26.0(6) 2_645 2_645
O6 Tb1 O5 69.0(6) 1_545 2_645
O6 Tb1 O6 114.7(4) 1_545 2_645
O6 Tb1 C5 93.3(6) 1_545 2_645
O6 Tb1 C5 23.6(6) 2_645 2_645
O7 Tb1 O1 106.2(7) . .
O7 Tb1 O2 92.7(6) . 2_645
O7 Tb1 O4 89.7(6) . .
O7 Tb1 O5 164.9(6) . 2_645
O7 Tb1 O5 73.5(6) . .
O7 Tb1 O6 96.5(6) . 1_545
O7 Tb1 O6 141.0(5) . 2_645
O7 Tb1 C5 163.3(6) . 2_645
C1 O1 Tb1 142.3(16) . .
C1 O2 Tb1 140.4(16) . 2_655
C3 O3 H3 109.5 . .
Tb1 O5 Tb1 116.5(6) . 2_655
C5 O5 Tb1 132.5(14) . .
C5 O5 Tb1 99.9(13) . 2_655
Tb1 O6 Tb1 105.7(6) 1_565 2_655
C5 O6 Tb1 158.9(15) . 1_565
C5 O6 Tb1 94.2(14) . 2_655
C7 O7 Tb1 138.8(15) . .
O1 C1 C2 117(2) . .
O2 C1 O1 122(2) . .
O2 C1 C2 120(2) . .
C3 C2 C1 120(2) . .
C4 C2 C1 122(2) . .
C4 C2 C3 118(2) . .
O3 C3 C2 123(2) . .
O3 C3 C4 119(2) . 3_666
C2 C3 C4 118(2) . 3_666
C2 C4 C3 124(2) . 3_666
C2 C4 H4 118.1 . .
C3 C4 H4 118.1 3_666 .
O5 C5 Tb1 54.2(10) . 2_655
O5 C5 C6 116.8(19) . .
O6 C5 Tb1 62.2(12) . 2_655
O6 C5 O5 116.2(19) . .
O6 C5 C6 126(2) . .
C6 C5 Tb1 166.4(16) . 2_655
C7 C6 C5 121(2) . .
C8 C6 C5 117(2) 3_665 .
C8 C6 C7 122(2) 3_665 .
O7 C7 C6 122(2) . .
O7 C7 C8 122(2) . .
C8 C7 C6 116(2) . .
C6 C8 C7 122(2) 3_665 .
C6 C8 H8 118.8 3_665 .
C7 C8 H8 118.8 . .

loop_
_geom_bond_atom_site_label_1
_geom_bond_atom_site_label_2
_geom_bond_distance
_geom_bond_site_symmetry_2
Tb1 O1 2.321(17) .
Tb1 O2 2.304(15) 2_645
Tb1 O4 2.350(17) .
Tb1 O5 2.455(16) 2_645
Tb1 O5 2.296(18) .
Tb1 O6 2.420(17) 1_545
Tb1 O6 2.645(16) 2_645
Tb1 O7 2.211(15) .
Tb1 C5 2.98(2) 2_645
O1 C1 1.29(3) .
O2 Tb1 2.304(15) 2_655
O2 C1 1.26(3) .
O3 H3 0.8400 .
O3 C3 1.36(3) .
O5 Tb1 2.455(16) 2_655
O5 C5 1.33(3) .
O6 Tb1 2.645(16) 2_655
O6 Tb1 2.420(17) 1_565
O6 C5 1.20(3) .
O7 C7 1.33(3) .
C1 C2 1.49(3) .
C2 C3 1.40(3) .
C2 C4 1.38(3) .
C3 C4 1.40(3) 3_666
C4 C3 1.40(3) 3_666
C4 H4 0.9500 .
C5 Tb1 2.98(2) 2_655
C5 C6 1.48(3) .
C6 C7 1.44(3) .
C6 C8 1.39(3) 3_665
C7 C8 1.40(3) .
C8 C6 1.39(3) 3_665
C8 H8 0.9500 .

loop_
_geom_torsion_atom_site_label_1
_geom_torsion_atom_site_label_2
_geom_torsion_atom_site_label_3
_geom_torsion_atom_site_label_4
_geom_torsion
_geom_torsion_site_symmetry_1
_geom_torsion_site_symmetry_4
Tb1 O1 C1 O2 0(5) . .
Tb1 O1 C1 C2 -180(2) . .
Tb1 O2 C1 O1 -13(4) 2_655 .
Tb1 O2 C1 C2 167.4(16) 2_655 .
Tb1 O5 C5 Tb1 140.6(18) . 2_655
Tb1 O5 C5 O6 -4(2) 2_655 .
Tb1 O5 C5 O6 136.6(17) . .
Tb1 O5 C5 C6 -51(3) . .
Tb1 O5 C5 C6 167.9(17) 2_655 .
Tb1 O6 C5 Tb1 -161(4) 1_565 2_655
Tb1 O6 C5 O5 -157(3) 1_565 .
Tb1 O6 C5 O5 3.7(19) 2_655 .
Tb1 O6 C5 C6 32(6) 1_565 .
Tb1 O6 C5 C6 -167(2) 2_655 .
Tb1 O7 C7 C6 -18(4) . .
Tb1 O7 C7 C8 163.7(18) . .
Tb1 C5 C6 C7 72(8) 2_655 .
Tb1 C5 C6 C8 -109(7) 2_655 3_665
O1 C1 C2 C3 -180(2) . .
O1 C1 C2 C4 1(4) . .
O2 C1 C2 C3 0(4) . .
O2 C1 C2 C4 -180(2) . .
O5 C5 C6 C7 26(3) . .
O5 C5 C6 C8 -155(2) . 3_665
O6 C5 C6 C7 -163(2) . .
O6 C5 C6 C8 16(4) . 3_665
O7 C7 C8 C6 174(2) . 3_665
C1 C2 C3 O3 -2(4) . .
C1 C2 C3 C4 179(2) . 3_666
C1 C2 C4 C3 -178(3) . 3_666
C3 C2 C4 C3 2(5) . 3_666
C4 C2 C3 O3 177(3) . .
C4 C2 C3 C4 -2(4) . 3_666
C5 C6 C7 O7 5(4) . .
C5 C6 C7 C8 -176(2) . .
C6 C7 C8 C6 -5(4) . 3_665
C8 C6 C7 O7 -174(2) 3_665 .
C8 C6 C7 C8 5(4) 3_665 .
